data_1558380
loop_
_publ_author_name
'Hjorth, Michael'
'Thorup, Niels'
'Frederiksen, Peter'
'Bechgaard, Klaus'

_publ_section_title
;
 Crystal Structure of a Complex of peri-Xanthenoxanthene (PXX) with
 Tetracyanoquinodimethane (TCNQ)
;
_journal_name_full 'Acta Chemica Scandinavica'
_journal_page_first 139
_journal_page_last 143
_journal_paper_doi 10.3891/acta.chem.scand.48-0139
_journal_volume 48
_journal_year 1994
_chemical_formula_sum 'C32 H14 N4 O2'
_chemical_formula_weight 486.5
_chemical_name_common
;
C20H10O2.C12H4N4
;
_space_group_IT_number 2
_space_group_name_Hall '-P 1'
_space_group_name_H-M_alt 'P -1'
_symmetry_cell_setting triclinic
_symmetry_Int_Tables_number 2
_symmetry_space_group_name_Hall '-P 1'
_symmetry_space_group_name_H-M 'P -1'
_cell_angle_alpha 68.00(4)
_cell_angle_beta 76.39(5)
_cell_angle_gamma 84.43(5)
_cell_formula_units_Z 1
_cell_length_a 6.645(1)
_cell_length_b 8.434(4)
_cell_length_c 11.145(5)
_cell_volume 562.8(4)
_diffrn_ambient_temperature 293
_diffrn_radiation_probe x-ray
_diffrn_radiation_type MoK\a
_diffrn_radiation_wavelength 0.71073
_exptl_absorpt_coefficient_mu 0.086
_exptl_crystal_density_diffrn 1.4352
_exptl_crystal_F_000 250
_refine_ls_number_parameters 200
_refine_ls_number_reflns 1452
_refine_ls_R_factor_gt 0.052
_refine_ls_wR_factor_ref 0.184
_cod_data_source_file Acta-Chem-Scand-1994-48-139.cif
_cod_data_source_block 1
_cod_database_code 1558380

loop_
_space_group_symop_id
_space_group_symop_operation_xyz
1 x,y,z
2 -x,-y,-z

loop_
_atom_site_label
_atom_site_type_symbol
_atom_site_thermal_displace_type
_atom_site_fract_x
_atom_site_fract_y
_atom_site_fract_z
_atom_site_occupancy
_atom_site_U_iso_or_equiv
_atom_site_calc_flag
_atom_site_refinement_flags
_atom_site_disorder_assembly
_atom_site_disorder_group
O O Uiso 0.0639(2) -0.2382(2) -0.09030(10) 1.000 0.0396(3) . . . .
C1 C Uiso -0.0969(3) 0.0857(2) 0.1998(2) 1.000 0.0341(4) . . . .
C2 C Uiso -0.1587(4) 0.0938(3) 0.3229(2) 1.000 0.0470(5) . . . .
C3 C Uiso -0.1911(4) -0.0594(3) 0.4329(2) 1.000 0.0522(6) . . . .
C4 C Uiso -0.1644(3) -0.2151(3) 0.4216(2) 1.000 0.0465(5) . . . .
C5 C Uiso -0.1023(3) -0.2277(2) 0.2951(2) 1.000 0.0355(4) . . . .
C6 C Uiso -0.0746(3) -0.3820(3) 0.2698(2) 1.000 0.0406(5) . . . .
C7 C Uiso -0.0190(3) 0.3860(2) 0.14510(10) 1.000 0.0391(4) . . . .
C8 C Uiso 0.0105(3) -0.2325(2) 0.0356(2) 1.000 0.0317(4) . . . .
C9 C Uiso -0.0139(3) -0.0793(2) 0.0547(2) 1.000 0.0286(4) . . . .
C10 C Uiso -0.0700(3) -0.0736(2) 0.1832(2) 1.000 0.0295(4) . . . .
N1 N Uiso 0.4598(3) -0.5992(3) 0.2021(2) 1.000 0.0614(6) . . . .
N2 N Uiso 0.3417(3) -0.3025(3) 0.4595(2) 1.000 0.0558(5) . . . .
C11 C Uiso 0.5205(3) -0.1560(2) -0.0199(2) 1.000 0.0347(4) . . . .
C12 C Uiso 0.4695(3) -0.1539(2) 0.1128(2) 1.000 0.0319(4) . . . .
C13 C Uiso 0.4511(3) 0.0103(2) 0.1263(2) 1.000 0.0336(4) . . . .
C14 C Uiso 0.4385(3) -0.3037(2) 0.2220(2) 1.000 0.0352(4) . . . .
C15 C Uiso 0.4528(3) -0.4680(3) 0.2105(2) 1.000 0.0415(5) . . . .
C16 C Uiso 0.3860(3) -0.3035(3) 0.3541(3) 1.000 0.0391(4) . . . .
H2 H Uiso -0.176(4) 0.204(3) 0.330(2) 1.000 0.063(7) . . . .
H3 H Uiso -0.230(4) -0.048(3) 0.515(3) 1.000 0.077(8) . . . .
H4 H Uiso -0.184(4) -0.318(3) 0.496(2) 1.000 0.055(7) . . . .
H6 H Uiso -0.092(3) -0.484(3) 0.343(2) 1.000 0.056(6) . . . .
H7 H Uiso -0.004(3) -0.493(3) 0.129(2) 1.000 0.045(6) . . . .
H11 H Uiso 0.537(3) -0.271(3) -0.030(2) 1.000 0.040(5) . . . .
H13 H Uiso 0.421(3) 0.015(3) 0.212(2) 1.000 0.044(6) . . . .

loop_
_atom_type_symbol
_atom_type_description
_atom_type_scat_dispersion_real
_atom_type_scat_dispersion_imag
_atom_type_scat_source
C C 0.0033 0.0016 ' International Tables Vol C Tables 4.2.6.8 and 6.1.1.4'
H H 0.0000 0.0000 ' International Tables Vol C Tables 4.2.6.8 and 6.1.1.4'
N N 0.0061 0.0033 ' International Tables Vol C Tables 4.2.6.8 and 6.1.1.4'
O O 0.0106 0.0060 ' International Tables Vol C Tables 4.2.6.8 and 6.1.1.4'

loop_
_geom_angle_atom_site_label_1
_geom_angle_atom_site_label_2
_geom_angle_atom_site_label_3
_geom_angle
_geom_angle_site_symmetry_1
_geom_angle_site_symmetry_2
_geom_angle_site_symmetry_3
_geom_angle_publ_flag
C1 O C8 119.31(17) 2_555 . . yes
C7 O C8 130.38(14) 2_555 . . yes
C1 O C7 106.53(12) 2_555 . 2_555 yes
C2 C1 C10 120.8(2) . . . no
O C1 C2 118.55(19) 2_555 . . yes
O C1 C10 120.68(18) 2_555 . . yes
C1 C2 C3 118.5(2) . . . no
C2 C3 C4 122.6(2) . . . no
C3 C4 C5 120.2(2) . . . no
C4 C5 C6 125.6(2) . . . no
C4 C5 C10 117.67(19) . . . no
C6 C5 C10 116.69(18) . . . no
O C8 C9 121.22(19) . . . yes
C8 C9 C10 121.17(19) . . . no
C8 C9 C9 121.15(19) . . 2_555 no
C9 C9 C10 117.68(18) 2_555 . . no
C1 C10 C5 120.23(19) . . . no
C1 C10 C9 119.94(18) . . . no
C5 C10 C9 119.83(18) . . . no
C1 C2 H2 118.3(12) . . . no
C3 C2 H2 123.2(12) . . . no
C2 C3 H3 115.7(17) . . . no
C4 C3 H3 121.7(17) . . . no
C3 C4 H4 122.4(15) . . . no
C5 C4 H4 117.5(15) . . . no
C5 C6 H6 117.2(15) . . . no
O C7 H7 148.7(12) 2_555 . 1_565 no
C12 C11 C13 121.18(18) . . 2_655 no
C11 C12 C13 117.41(18) . . . no
C11 C12 C14 121.09(18) . . . no
C13 C12 C14 121.50(19) . . . no
C11 C13 C12 121.41(19) 2_655 . . no
C12 C14 C15 122.28(19) . . . no
C12 C14 C16 121.7(2) . . . no
C15 C14 C16 116.0(2) . . . no
N1 C15 C14 178.6(2) . . . yes
N2 C16 C14 179.2(2) . . . yes
C12 C11 H11 117.8(12) . . . no
C13 C11 H11 121.0(12) 2_655 . . no
C12 C13 H13 119.0(15) . . . no
C11 C13 H13 119.6(15) 2_655 . . no

loop_
_geom_bond_atom_site_label_1
_geom_bond_atom_site_label_2
_geom_bond_distance
_geom_bond_site_symmetry_1
_geom_bond_site_symmetry_2
_geom_bond_publ_flag
O C8 1.382(2) . . yes
O C1 1.395(2) . 2_555 yes
O C7 1.657(2) . 2_555 yes
C1 C2 1.362(3) . . no
C1 C10 1.413(3) . . no
C2 C3 1.401(3) . . no
C3 C4 1.356(4) . . no
C4 C5 1.414(3) . . no
C5 C6 1.418(3) . . no
C5 C10 1.416(3) . . no
C8 C9 1.375(3) . . no
C9 C10 1.410(3) . . no
C9 C9 1.425(3) . 2_555 no
N1 C15 1.141(4) . . yes
C2 H2 0.96(3) . . no
N2 C16 1.145(4) . . yes
C3 H3 0.93(3) . . no
C4 H4 0.94(2) . . no
C6 H6 0.93(2) . . no
C7 H7 0.98(3) . 1_565 no
C11 C12 1.444(3) . . no
C11 C13 1.342(3) . 2_655 no
C12 C13 1.439(3) . . no
C12 C14 1.379(3) . . no
C14 C15 1.431(3) . . no
C14 C16 1.432(4) . . no
C11 H11 1.01(3) . . no
C13 H13 0.94(2) . . no

loop_
_geom_hbond_atom_site_label_D
_geom_hbond_atom_site_label_H
_geom_hbond_atom_site_label_A
_geom_hbond_distance_DH
_geom_hbond_distance_HA
_geom_hbond_distance_DA
_geom_hbond_angle_DHA
_geom_hbond_site_symmetry_A
_geom_hbond_publ_flag
C6 H6 N2 0.93(2) 2.60(2) 3.423(3) 148.3(17) 2_546 yes
C7_a H7 O 0.98(3) 2.56(2) 3.265(3) 129.4(16) . yes
C11 H11 N1 1.01(3) 2.54(2) 3.372(3) 139.9(16) 2_645 yes

loop_
_geom_torsion_atom_site_label_1
_geom_torsion_atom_site_label_2
_geom_torsion_atom_site_label_3
_geom_torsion_atom_site_label_4
_geom_torsion
_geom_torsion_site_symmetry_1
_geom_torsion_site_symmetry_2
_geom_torsion_site_symmetry_3
_geom_torsion_site_symmetry_4
_geom_torsion_publ_flag
C1 O C8 C9 1.1(3) 2_555 . . . no
C7 O C8 C9 -153.86(19) 2_555 . . . no
C8 O C1 C2 177.0(2) . . 2_555 2_555 no
C8 O C1 C10 -2.0(3) . . 2_555 2_555 no
C10 C1 C2 C3 1.2(4) . . . . no
O C1 C2 C3 -179.8(2) 2_555 . . . no
C2 C1 C10 C5 -1.5(3) . . . . no
C2 C1 C10 C9 177.5(2) . . . . no
O C1 C10 C5 179.49(19) 2_555 . . . no
O C1 C10 C9 -1.5(3) 2_555 . . . no
C1 C2 C3 C4 -0.3(4) . . . . no
C2 C3 C4 C5 -0.3(4) . . . . no
C3 C4 C5 C6 -178.2(2) . . . . no
C3 C4 C5 C10 0.0(3) . . . . no
C4 C5 C10 C1 0.9(3) . . . . no
C4 C5 C10 C9 -178.1(2) . . . . no
C6 C5 C10 C1 179.2(2) . . . . no
C6 C5 C10 C9 0.2(3) . . . . no
O C8 C9 C10 179.49(19) . . . . no
O C8 C9 C9 0.3(3) . . . 2_555 no
C8 C9 C10 C1 -179.1(2) . . . . no
C8 C9 C10 C5 -0.1(3) . . . . no
C9 C9 C10 C1 0.1(3) 2_555 . . . no
C9 C9 C10 C5 179.1(2) 2_555 . . . no
C8 C9 C9 C8 -180.0(2) . . 2_555 2_555 no
C8 C9 C9 C10 -0.8(3) . . 2_555 2_555 no
C10 C9 C9 C8 0.8(3) . . 2_555 2_555 no
C10 C9 C9 C10 180.0(2) . . 2_555 2_555 no
C13 C11 C12 C13 -0.2(3) 2_655 . . . no
C13 C11 C12 C14 179.4(2) 2_655 . . . no
C12 C11 C13 C12 0.2(3) . . 2_655 2_655 no
C11 C12 C13 C11 0.2(3) . . . 2_655 no
C14 C12 C13 C11 -179.4(2) . . . 2_655 no
C11 C12 C14 C15 -0.6(3) . . . . no
C11 C12 C14 C16 -179.4(2) . . . . no
C13 C12 C14 C15 179.0(2) . . . . no
C13 C12 C14 C16 0.2(3) . . . . no
